data_1509660
loop_
_publ_author_name
'Ma Hongwei'
'Chen Wentong'
'Dong Zhenchao'
'Huang Jinshun'
'Deng Lei'
'Guo Guocong'
'Zhou Guowei'

_publ_section_title
;
 Syntheses and crystal structures of new quaternary Ag-containing group 5
 chalcogenides: K Ag2 M(V) Se4 and K3 Ag3 M(V)2 S8 (M(V) = Nb, Ta)
;
_journal_name_full 'Bulletin of the Chemical Society of Japan'
_journal_page_first 505
_journal_page_last 509
_journal_paper_doi 10.1246/bcsj.77.505
_journal_volume 77
_journal_year 2004
_chemical_formula_sum 'Ag2 K Se4 Ta'
_chemical_name_systematic 'Ag2 K (Ta Se4)'
_space_group_IT_number 40
_symmetry_space_group_name_Hall 'A 2 -2a'
_symmetry_space_group_name_H-M 'A m a 2'
_cell_angle_alpha 90
_cell_angle_beta 90
_cell_angle_gamma 90
_cell_formula_units_Z 4
_cell_length_a 7.8103
_cell_length_b 19.004
_cell_length_c 5.7303
_cell_volume 850.531
_citation_journal_id_ASTM BCSJA8
_cod_data_source_file silver2-3_115.cif
_cod_data_source_block Ag2K1Se4Ta1
_cod_original_cell_volume 850.5309
_cod_original_formula_sum 'Ag2 K1 Se4 Ta1'
_cod_database_code 1509660

loop_
_symmetry_equiv_pos_as_xyz
x,y,z
-x,-y,z
-x+1/2,y,z
x+1/2,-y,z
x,y+1/2,z+1/2
-x,-y+1/2,z+1/2
-x+1/2,y+1/2,z+1/2
x+1/2,-y+1/2,z+1/2

loop_
_atom_site_label
_atom_site_type_symbol
_atom_site_fract_x
_atom_site_fract_y
_atom_site_fract_z
_atom_site_occupancy
_atom_site_U_iso_or_equiv
Ag1 Ag+1 0.25 0.10757 0.9144 1 0.0
Ta1 Ta+5 0.25 0.110133 0.40618 1 0.0
Se2 Se-2 0.25 0.21238 0.6504 1 0.0
K1 K+1 0.25 0.31663 0.1519 1 0.0
Se1 Se-2 0.25 0.00365 0.64757 1 0.0
Ag2 Ag+1 0 0 0.3881 1 0.0
Se3 Se-2 -0.00584 0.10942 0.15658 1 0.0
